data_4003954
loop_
_publ_author_name
'Mark, Justin'
'Woo, Katherine E.'
'Zhu, Weidi'
'Ji, Bingheng'
'Lee, Shannon J.'
'Adeyemi, Adedoyin N.'
'Sen, Sabyasachi'
'Kovnir, Kirill'

_publ_section_title
;
 Two-Dimensional and Three-Dimensional Tetrel-Arsenide Frameworks
 Templated by Li and Cs Cations
;
_journal_issue 12
_journal_name_full 'Chemistry of Materials'
_journal_page_first 4586
_journal_page_last 4595
_journal_paper_doi 10.1021/acs.chemmater.1c01053
_journal_volume 33
_journal_year 2021
_chemical_formula_sum 'As7 Ge4.93 Li1.07'
_chemical_formula_weight 889.41
_space_group_crystal_system monoclinic
_space_group_IT_number 10
_space_group_name_Hall '-P 2y'
_space_group_name_H-M_alt 'P 1 2/m 1'
_audit_creation_method SHELXL-2014/7
_cell_angle_alpha 90
_cell_angle_beta 93.929(2)
_cell_angle_gamma 90
_cell_formula_units_Z 2
_cell_length_a 10.0496(6)
_cell_length_b 3.7429(2)
_cell_length_c 15.3975(8)
_cell_measurement_reflns_used 6035
_cell_measurement_temperature 100(2)
_cell_measurement_theta_max 27.522
_cell_measurement_theta_min 2.501
_cell_volume 577.81(6)
_computing_structure_refinement 'SHELXL-2014/7 (Sheldrick, 2014)'
_diffrn_ambient_temperature 100(2)
_diffrn_measured_fraction_theta_full 0.997
_diffrn_measured_fraction_theta_max 0.996
_diffrn_measurement_device_type 'Bruker APEX II CCD area-detector'
_diffrn_measurement_method 'profile data from \w scans'
_diffrn_radiation_type MoK\a
_diffrn_radiation_wavelength 0.71073
_diffrn_reflns_av_R_equivalents 0.0357
_diffrn_reflns_av_unetI/netI 0.0331
_diffrn_reflns_Laue_measured_fraction_full 0.997
_diffrn_reflns_Laue_measured_fraction_max 0.996
_diffrn_reflns_limit_h_max 11
_diffrn_reflns_limit_h_min -13
_diffrn_reflns_limit_k_max 4
_diffrn_reflns_limit_k_min -4
_diffrn_reflns_limit_l_max 20
_diffrn_reflns_limit_l_min -19
_diffrn_reflns_number 6035
_diffrn_reflns_point_group_measured_fraction_full 0.997
_diffrn_reflns_point_group_measured_fraction_max 0.996
_diffrn_reflns_theta_full 25.242
_diffrn_reflns_theta_max 27.522
_diffrn_reflns_theta_min 2.501
_diffrn_source 'fine-focus sealed tube'
_exptl_absorpt_coefficient_mu 32.498
_exptl_absorpt_correction_T_max 0.746
_exptl_absorpt_correction_T_min 0.411
_exptl_absorpt_correction_type multi-scan
_exptl_absorpt_process_details SADABS
_exptl_crystal_colour black
_exptl_crystal_density_diffrn 5.112
_exptl_crystal_description block
_exptl_crystal_F_000 784
_exptl_crystal_size_max 0.079
_exptl_crystal_size_mid 0.040
_exptl_crystal_size_min 0.031
_refine_diff_density_max 1.571
_refine_diff_density_min -1.137
_refine_diff_density_rms 0.253
_refine_ls_extinction_method none
_refine_ls_goodness_of_fit_ref 1.100
_refine_ls_hydrogen_treatment undef
_refine_ls_matrix_type full
_refine_ls_number_parameters 80
_refine_ls_number_reflns 1526
_refine_ls_number_restraints 0
_refine_ls_restrained_S_all 1.100
_refine_ls_R_factor_all 0.0364
_refine_ls_R_factor_gt 0.0267
_refine_ls_shift/su_max 0.000
_refine_ls_shift/su_mean 0.000
_refine_ls_structure_factor_coef Fsqd
_refine_ls_weighting_details 'w=1/[\s^2^(Fo^2^)+(0.0282P)^2^+1.0354P] where P=(Fo^2^+2Fc^2^)/3'
_refine_ls_weighting_scheme calc
_refine_ls_wR_factor_gt 0.0589
_refine_ls_wR_factor_ref 0.0616
_reflns_Friedel_coverage 0.000
_reflns_number_gt 1283
_reflns_number_total 1526
_reflns_threshold_expression 'I > 2\s(I)'
_cod_data_source_file cm1c01053_si_003.cif
_cod_data_source_block lige5as7
_cod_depositor_comments 'Adding full bibliography for 4003953--4003954.cif.'
_cod_original_sg_symbol_H-M 'P 2/m'
_cod_database_code 4003954
_shelx_shelxl_version_number 2014/7
_shelx_space_group_comment
;
The symmetry employed for this shelxl refinement is uniquely defined
by the following loop, which should always be used as a source of
symmetry information in preference to the above space-group names.
They are only intended as comments.
;
_shelx_estimated_absorpt_t_min 0.183
_shelx_estimated_absorpt_t_max 0.432

loop_
_space_group_symop_operation_xyz
'x, y, z'
'-x, y, -z'
'-x, -y, -z'
'x, -y, z'

loop_
_atom_site_label
_atom_site_type_symbol
_atom_site_fract_x
_atom_site_fract_y
_atom_site_fract_z
_atom_site_U_iso_or_equiv
_atom_site_adp_type
_atom_site_occupancy
_atom_site_site_symmetry_order
_atom_site_calc_flag
_atom_site_refinement_flags_posn
_atom_site_refinement_flags_adp
_atom_site_refinement_flags_occupancy
_atom_site_disorder_assembly
_atom_site_disorder_group
As1 As -0.02877(7) 1.5000 0.07685(5) 0.00684(17) Uani 1 2 d S T P . .
As2 As 0.76326(8) 0.0000 0.50593(5) 0.00757(17) Uani 1 2 d S T P . .
As3 As 0.46539(8) 0.5000 0.39381(5) 0.00732(16) Uani 1 2 d S T P . .
As4 As 0.17398(7) 1.0000 0.27391(5) 0.00678(17) Uani 1 2 d S T P . .
Ge1 Ge 0.11827(8) 1.0000 0.11833(5) 0.00683(17) Uani 1 2 d S T P . .
As5 As 0.31970(8) 1.0000 0.03824(5) 0.00874(17) Uani 1 2 d S T P . .
Ge2 Ge 0.32861(8) 0.5000 0.25676(5) 0.00757(17) Uani 1 2 d S T P . .
As6 As 0.43980(8) 0.5000 0.11650(5) 0.01058(18) Uani 1 2 d S T P . .
Ge3 Ge 0.61475(8) 0.0000 0.37353(5) 0.00847(18) Uani 1 2 d S T P . .
As7 As 0.75150(8) 0.0000 0.24929(5) 0.01018(18) Uani 1 2 d S T P . .
Ge4 Ge 0.89388(8) -0.5000 0.45534(5) 0.00892(18) Uani 1 2 d S T P . .
Ge5 Ge 0.90674(9) -0.5000 0.29253(5) 0.0102(3) Uani 0.923(4) 2 d S T P . .
Li5 Li 0.90674(9) -0.5000 0.29253(5) 0.0102(3) Uani 0.077(4) 2 d S T P . .
Li1 Li 0.7085(17) 0.5000 0.1075(11) 0.037(4) Uani 1 2 d S T P . .

loop_
_atom_site_aniso_label
_atom_site_aniso_U_11
_atom_site_aniso_U_22
_atom_site_aniso_U_33
_atom_site_aniso_U_23
_atom_site_aniso_U_13
_atom_site_aniso_U_12
As1 0.0063(4) 0.0057(4) 0.0080(3) 0.000 -0.0040(3) 0.000
As2 0.0062(4) 0.0064(4) 0.0093(4) 0.000 -0.0050(3) 0.000
As3 0.0068(4) 0.0057(4) 0.0088(3) 0.000 -0.0046(3) 0.000
As4 0.0059(4) 0.0064(4) 0.0076(3) 0.000 -0.0036(3) 0.000
Ge1 0.0066(4) 0.0050(4) 0.0082(4) 0.000 -0.0048(3) 0.000
As5 0.0082(4) 0.0062(4) 0.0112(4) 0.000 -0.0035(3) 0.000
Ge2 0.0069(4) 0.0053(4) 0.0097(4) 0.000 -0.0052(3) 0.000
As6 0.0102(4) 0.0076(4) 0.0132(4) 0.000 -0.0049(3) 0.000
Ge3 0.0063(4) 0.0056(4) 0.0125(4) 0.000 -0.0068(3) 0.000
As7 0.0090(4) 0.0088(4) 0.0120(4) 0.000 -0.0041(3) 0.000
Ge4 0.0070(4) 0.0053(4) 0.0136(4) 0.000 -0.0060(3) 0.000
Ge5 0.0092(5) 0.0061(5) 0.0146(5) 0.000 -0.0047(3) 0.000
Li5 0.0092(5) 0.0061(5) 0.0146(5) 0.000 -0.0047(3) 0.000
Li1 0.022(9) 0.055(12) 0.036(10) 0.000 0.011(8) 0.000

loop_
_atom_type_symbol
_atom_type_description
_atom_type_scat_dispersion_real
_atom_type_scat_dispersion_imag
_atom_type_scat_source
Li Li -0.0003 0.0001 'International Tables Vol C Tables 4.2.6.8 and 6.1.1.4'
Ge Ge 0.1547 1.8001 'International Tables Vol C Tables 4.2.6.8 and 6.1.1.4'
As As 0.0499 2.0058 'International Tables Vol C Tables 4.2.6.8 and 6.1.1.4'

loop_
_geom_angle_atom_site_label_1
_geom_angle_atom_site_label_2
_geom_angle_atom_site_label_3
_geom_angle
_geom_angle_site_symmetry_1
_geom_angle_site_symmetry_3
_geom_angle_publ_flag
Ge1 As1 Ge1 100.04(4) . 1_565 ?
Ge1 As1 As1 94.20(3) . 3_585 ?
Ge1 As1 As1 94.20(3) 1_565 3_585 ?
Ge1 As1 Li1 122.20(16) . 1_465 ?
Ge1 As1 Li1 122.20(16) 1_565 1_465 ?
As1 As1 Li1 117.4(4) 3_585 1_465 ?
Ge3 As2 Ge4 92.57(3) . 1_565 ?
Ge3 As2 Ge4 92.57(3) . . ?
Ge4 As2 Ge4 99.95(4) 1_565 . ?
Ge3 As3 Ge3 100.59(4) . 1_565 ?
Ge3 As3 Ge2 101.84(3) . . ?
Ge3 As3 Ge2 101.84(3) 1_565 . ?
Ge1 As4 Ge2 89.93(3) . . ?
Ge1 As4 Ge2 89.93(3) . 1_565 ?
Ge2 As4 Ge2 99.15(4) . 1_565 ?
As4 Ge1 As5 110.86(4) . . ?
As4 Ge1 As1 110.69(3) . . ?
As5 Ge1 As1 112.07(3) . . ?
As4 Ge1 As1 110.69(3) . 1_545 ?
As5 Ge1 As1 112.07(3) . 1_545 ?
As1 Ge1 As1 100.04(4) . 1_545 ?
Ge1 As5 As6 98.43(3) . 1_565 ?
Ge1 As5 As6 98.43(3) . . ?
As6 As5 As6 97.33(3) 1_565 . ?
Ge1 As5 Li1 110.4(3) . 3_665 ?
As6 As5 Li1 150.5(3) 1_565 3_665 ?
As6 As5 Li1 84.8(3) . 3_665 ?
Ge1 As5 Li1 110.4(3) . 3_675 ?
As6 As5 Li1 84.8(3) 1_565 3_675 ?
As6 As5 Li1 150.5(3) . 3_675 ?
Li1 As5 Li1 79.7(4) 3_665 3_675 ?
As3 Ge2 As4 103.30(3) . 1_545 ?
As3 Ge2 As4 103.30(3) . . ?
As4 Ge2 As4 99.16(4) 1_545 . ?
As3 Ge2 As6 119.28(4) . . ?
As4 Ge2 As6 114.60(3) 1_545 . ?
As4 Ge2 As6 114.60(3) . . ?
As5 As6 As5 97.33(3) 1_545 . ?
As5 As6 Ge2 100.80(3) 1_545 . ?
As5 As6 Ge2 100.80(3) . . ?
As5 As6 Li1 115.2(2) 1_545 . ?
As5 As6 Li1 115.2(2) . . ?
Ge2 As6 Li1 123.3(4) . . ?
As7 Ge3 As3 119.22(3) . . ?
As7 Ge3 As3 119.22(3) . 1_545 ?
As3 Ge3 As3 100.59(4) . 1_545 ?
As7 Ge3 As2 108.11(4) . . ?
As3 Ge3 As2 103.89(3) . . ?
As3 Ge3 As2 103.89(3) 1_545 . ?
Ge3 As7 Li5 99.60(3) . 1_565 ?
Ge3 As7 Ge5 99.60(3) . 1_565 ?
Li5 As7 Ge5 0.0 1_565 1_565 ?
Ge3 As7 Ge5 99.60(3) . . ?
Li5 As7 Ge5 97.1 1_565 . ?
Ge5 As7 Ge5 97.07(4) 1_565 . ?
Ge3 As7 Li1 122.1(3) . 1_545 ?
Li5 As7 Li1 138.3(3) 1_565 1_545 ?
Ge5 As7 Li1 138.3(3) 1_565 1_545 ?
Ge5 As7 Li1 76.9(3) . 1_545 ?
Ge3 As7 Li1 122.1(3) . . ?
Li5 As7 Li1 76.9(3) 1_565 . ?
Ge5 As7 Li1 76.9(3) 1_565 . ?
Ge5 As7 Li1 138.3(3) . . ?
Li1 As7 Li1 80.9(5) 1_545 . ?
As2 Ge4 As2 99.95(4) . 1_545 ?
As2 Ge4 Ge4 106.63(3) . 3_746 ?
As2 Ge4 Ge4 106.63(3) 1_545 3_746 ?
As2 Ge4 Ge5 112.49(3) . . ?
As2 Ge4 Ge5 112.49(3) 1_545 . ?
Ge4 Ge4 Ge5 117.08(6) 3_746 . ?
As7 Ge5 As7 97.07(4) . 1_545 ?
As7 Ge5 Ge4 101.05(3) . . ?
As7 Ge5 Ge4 101.05(3) 1_545 . ?
As6 Li1 As1 172.9(7) . 1_645 ?
As6 Li1 As7 93.4(4) . 1_565 ?
As1 Li1 As7 92.0(5) 1_645 1_565 ?
As6 Li1 As7 93.4(4) . . ?
As1 Li1 As7 92.0(5) 1_645 . ?
As7 Li1 As7 80.9(5) 1_565 . ?
As6 Li1 As5 89.7(5) . 3_665 ?
As1 Li1 As5 84.9(4) 1_645 3_665 ?
As7 Li1 As5 176.8(7) 1_565 3_665 ?
As7 Li1 As5 99.63(3) . 3_665 ?
As6 Li1 As5 89.7(5) . 3_675 ?
As1 Li1 As5 84.9(4) 1_645 3_675 ?
As7 Li1 As5 99.63(3) 1_565 3_675 ?
As7 Li1 As5 176.8(7) . 3_675 ?
As5 Li1 As5 79.7(4) 3_665 3_675 ?
As6 Li1 Li5 119.4(6) . 1_565 ?
As1 Li1 Li5 67.7(4) 1_645 1_565 ?
As7 Li1 Li5 46.3(3) 1_565 1_565 ?
As7 Li1 Li5 46.3(3) . 1_565 ?
As5 Li1 Li5 132.2(4) 3_665 1_565 ?
As5 Li1 Li5 132.2(4) 3_675 1_565 ?

loop_
_geom_bond_atom_site_label_1
_geom_bond_atom_site_label_2
_geom_bond_distance
_geom_bond_site_symmetry_2
_geom_bond_publ_flag
As1 Ge1 2.4422(7) . ?
As1 Ge1 2.4422(7) 1_565 ?
As1 As1 2.4745(15) 3_585 ?
As1 Li1 2.714(17) 1_465 ?
As2 Ge3 2.4427(10) . ?
As2 Ge4 2.4439(8) 1_565 ?
As2 Ge4 2.4439(8) . ?
As3 Ge3 2.4325(7) . ?
As3 Ge3 2.4325(7) 1_565 ?
As3 Ge2 2.4383(10) . ?
As4 Ge1 2.4224(10) . ?
As4 Ge2 2.4583(7) . ?
As4 Ge2 2.4583(7) 1_565 ?
Ge1 As5 2.4414(11) . ?
Ge1 As1 2.4422(7) 1_545 ?
As5 As6 2.4924(7) 1_565 ?
As5 As6 2.4924(7) . ?
As5 Li1 2.921(13) 3_665 ?
As5 Li1 2.921(13) 3_675 ?
Ge2 As4 2.4583(7) 1_545 ?
Ge2 As6 2.4986(11) . ?
As6 As5 2.4924(7) 1_545 ?
As6 Li1 2.713(17) . ?
Ge3 As7 2.4307(11) . ?
Ge3 As3 2.4325(7) 1_545 ?
As7 Li5 2.4975(7) 1_565 ?
As7 Ge5 2.4975(7) 1_565 ?
As7 Ge5 2.4975(7) . ?
As7 Li1 2.885(13) 1_545 ?
As7 Li1 2.885(13) . ?
Ge4 As2 2.4439(8) 1_545 ?
Ge4 Ge4 2.4574(15) 3_746 ?
Ge4 Ge5 2.5190(12) . ?
Ge5 As7 2.4975(7) 1_545 ?
Li1 As1 2.714(17) 1_645 ?
Li1 As7 2.885(13) 1_565 ?
Li1 As5 2.921(13) 3_665 ?
Li1 As5 2.921(13) 3_675 ?
Li1 Li5 3.362(18) 1_565 ?
